data_1550839
loop_
_publ_author_name
'Qi, Qingkai'
'Chi, Weijie'
'Li, Yuanyuan'
'Qiao, Qinglong'
'Chen, Jie'
'Miao, Lu'
'Zhang, Yi'
'Li, Jin'
'Ji, Wei'
'Xu, Tao'
'Liu, Xiaogang'
'Yoon, Juyoung'
'Xu, Zhaochao'

_publ_section_title
;
 A H-Bond Strategy to Develop Acid-Resistant Photoswitchable Rhodamine
 Spirolactams for Super-Resolution Single-Molecule Localization Microscopy
;
_journal_name_full 'Chemical Science'
_journal_paper_doi 10.1039/C9SC01284B
_journal_year 2019
_chemical_formula_moiety 'C34 H42 N4 O3'
_chemical_formula_sum 'C34 H42 N4 O3'
_chemical_formula_weight 554.71
_space_group_crystal_system monoclinic
_space_group_IT_number 9
_space_group_name_Hall 'C -2yc'
_space_group_name_H-M_alt 'C 1 c 1'
_symmetry_space_group_name_Hall 'C -2yc'
_symmetry_space_group_name_H-M 'C 1 c 1'
_atom_sites_solution_hydrogens geom
_audit_creation_date 2019-03-04
_audit_creation_method
;
Olex2 1.2
(compiled 2018.05.29 svn.r3508 for OlexSys, GUI svn.r5506)
;
_audit_update_record
;
2019-03-06 deposited with the CCDC.    2019-04-04 downloaded from the CCDC.
;
_cell_angle_alpha 90
_cell_angle_beta 97.694(5)
_cell_angle_gamma 90
_cell_formula_units_Z 8
_cell_length_a 21.0138(12)
_cell_length_b 10.9924(7)
_cell_length_c 26.6620(16)
_cell_measurement_reflns_used 4750
_cell_measurement_temperature 128(2)
_cell_measurement_theta_max 28.9510
_cell_measurement_theta_min 3.8400
_cell_volume 6103.3(6)
_computing_cell_refinement 'CrysAlisPro 1.171.39.38a (Rigaku OD, 2017)'
_computing_data_collection 'CrysAlisPro 1.171.39.38a (Rigaku OD, 2017)'
_computing_data_reduction 'CrysAlisPro 1.171.39.38a (Rigaku OD, 2017)'
_computing_molecular_graphics 'Olex2 (Dolomanov et al., 2009)'
_computing_publication_material 'Olex2 (Dolomanov et al., 2009)'
_computing_structure_refinement 'ShelXL (Sheldrick, 2015)'
_diffrn_ambient_temperature 128.15
_diffrn_measured_fraction_theta_full 0.997
_diffrn_measured_fraction_theta_max 0.997
_diffrn_measurement_device_type 'multiwire proportional'
_diffrn_measurement_method 'phi and omega scans'
_diffrn_radiation_type MoK\a
_diffrn_radiation_wavelength 0.71073
_diffrn_reflns_av_unetI/netI 0.0594
_diffrn_reflns_Laue_measured_fraction_full 0.997
_diffrn_reflns_Laue_measured_fraction_max 0.997
_diffrn_reflns_limit_h_max 21
_diffrn_reflns_limit_h_min -26
_diffrn_reflns_limit_k_max 13
_diffrn_reflns_limit_k_min -13
_diffrn_reflns_limit_l_max 28
_diffrn_reflns_limit_l_min -33
_diffrn_reflns_number 8465
_diffrn_reflns_point_group_measured_fraction_full 0.698
_diffrn_reflns_point_group_measured_fraction_max 0.679
_diffrn_reflns_theta_full 25.242
_diffrn_reflns_theta_max 26.414
_diffrn_reflns_theta_min 3.217
_exptl_absorpt_coefficient_mu 0.078
_exptl_absorpt_correction_T_max 1.00000
_exptl_absorpt_correction_T_min 0.72017
_exptl_absorpt_correction_type multi-scan
_exptl_absorpt_process_details
;
CrysAlisPro 1.171.39.38a (Rigaku Oxford Diffraction, 2017)
Empirical absorption correction using spherical harmonics,
 implemented in SCALE3 ABSPACK scaling algorithm.
;
_exptl_crystal_colour colourless
_exptl_crystal_colour_primary colourless
_exptl_crystal_density_diffrn 1.207
_exptl_crystal_description block
_exptl_crystal_F_000 2384
_exptl_crystal_size_max 0.12
_exptl_crystal_size_mid 0.11
_exptl_crystal_size_min 0.1
_refine_diff_density_max 0.401
_refine_diff_density_min -0.379
_refine_diff_density_rms 0.091
_refine_ls_abs_structure_details
;
 Flack x determined using 1894 quotients [(I+)-(I-)]/[(I+)+(I-)]
 (Parsons, Flack and Wagner, Acta Cryst. B69 (2013) 249-259).
;
_refine_ls_abs_structure_Flack -2.5(10)
_refine_ls_extinction_method none
_refine_ls_goodness_of_fit_ref 1.132
_refine_ls_hydrogen_treatment constr
_refine_ls_matrix_type full
_refine_ls_number_parameters 757
_refine_ls_number_reflns 8465
_refine_ls_number_restraints 4
_refine_ls_restrained_S_all 1.132
_refine_ls_R_factor_all 0.0857
_refine_ls_R_factor_gt 0.0799
_refine_ls_shift/su_max 0.001
_refine_ls_shift/su_mean 0.000
_refine_ls_structure_factor_coef Fsqd
_refine_ls_weighting_details 'w=1/[\s^2^(Fo^2^)+(0.0419P)^2^+35.7226P] where P=(Fo^2^+2Fc^2^)/3'
_refine_ls_weighting_scheme calc
_refine_ls_wR_factor_gt 0.1927
_refine_ls_wR_factor_ref 0.1963
_reflns_Friedel_coverage 0.361
_reflns_Friedel_fraction_full 0.398
_reflns_Friedel_fraction_max 0.361
_reflns_number_gt 7843
_reflns_number_total 8465
_reflns_threshold_expression 'I > 2\s(I)'
_cod_data_source_file c9sc01284b4.cif
_cod_data_source_block qqk190304_tw
_cod_database_code 1550839
_shelx_shelxl_version_number 2018/3
_shelx_space_group_comment
;
The symmetry employed for this shelxl refinement is uniquely defined
by the following loop, which should always be used as a source of
symmetry information in preference to the above space-group names.
They are only intended as comments.
;
_shelx_estimated_absorpt_t_max 0.992
_shelx_estimated_absorpt_t_min 0.991
_olex2_refinement_description
;
1. Twinned data refinement
 Scales: 0.733(3)
 0.267(3)
2. Fixed Uiso
 At 1.2 times of:
  All C(H) groups, All C(H,H) groups, All C(H,H,H,H) groups, All N(H) groups
 At 1.5 times of:
  All C(H,H,H) groups
3. Restrained distances
 C28B-C27 = C28-C27
 1.54 with sigma of 0.01
4. Uiso/Uaniso restraints and constraints
Uanis(C28) = Uanis(C28B)
5. Others
 Sof(H27C)=Sof(H27D)=Sof(C28B)=Sof(H28D)=Sof(H28E)=Sof(H28F)=1-FVAR(1)
 Sof(H27A)=Sof(H27B)=Sof(C28)=Sof(H28A)=Sof(H28B)=Sof(H28C)=FVAR(1)
6.a Secondary CH2 refined with riding coordinates:
 C21(H21A,H21B), C22(H22A,H22B), C23(H23A,H23B), C27(H27A,H27B), C27(H27C,
 H27D), C29(H29A,H29B), C31(H31A,H31B), C33(H33A,H33B), C21A(H21C,H21D),
 C22A(H22C,H22D), C23A(H23C,H23D), C27A(H27E,H27F), C29A(H29C,H29D), C31A(H31C,
 H31D), C33A(H33C,H33D)
6.b Aromatic/amide H refined with riding coordinates:
 N2(H2), C4(H4), C5(H5), C6(H6), C10(H10), C11(H11), C13(H13), C16(H16),
 C18(H18), C19(H19), N2A(H2A), C4A(H4A), C5A(H5A), C6A(H6A), C10A(H10A),
 C11A(H11A), C13A(H13A), C16A(H16A), C18A(H18A), C19A(H19A)
6.c Idealised Me refined as rotating group:
 C24(H24A,H24B,H24C), C26(H26A,H26B,H26C), C28(H28A,H28B,H28C), C30(H30A,H30B,
 H30C), C32(H32A,H32B,H32C), C34(H34A,H34B,H34C), C24A(H24D,H24E,H24F),
 C26A(H26D,H26E,H26F), C28A(H28G,H28H,H28I), C30A(H30D,H30E,H30F), C32A(H32D,
 H32E,H32F), C34A(H34D,H34E,H34F), C28B(H28D,H28E,H28F)
;
_olex2_submission_special_instructions 'No special instructions were received'

loop_
_space_group_symop_operation_xyz
'x, y, z'
'x, -y, z+1/2'
'x+1/2, y+1/2, z'
'x+1/2, -y+1/2, z+1/2'

loop_
_atom_site_label
_atom_site_type_symbol
_atom_site_fract_x
_atom_site_fract_y
_atom_site_fract_z
_atom_site_U_iso_or_equiv
_atom_site_adp_type
_atom_site_occupancy
_atom_site_site_symmetry_order
_atom_site_calc_flag
_atom_site_refinement_flags_posn
_atom_site_refinement_flags_occupancy
_atom_site_disorder_assembly
_atom_site_disorder_group
O1 O 0.3231(2) 0.1805(5) 0.5285(2) 0.0197(11) Uani 1 1 d . . . .
O2 O 0.2990(3) -0.0248(7) 0.3513(3) 0.053(2) Uani 1 1 d . . . .
O3 O 0.6071(2) 0.0010(5) 0.6202(2) 0.0199(11) Uani 1 1 d . . . .
N1 N 0.4164(3) 0.1210(5) 0.5789(2) 0.0121(12) Uani 1 1 d . . . .
N2 N 0.3199(3) 0.0748(6) 0.4265(2) 0.0211(14) Uani 1 1 d . . . .
H2 H 0.303847 0.130311 0.444959 0.025 Uiso 1 1 calc R . . .
N3 N 0.6900(3) 0.3811(6) 0.5712(3) 0.0302(17) Uani 1 1 d . . . .
N4 N 0.5424(3) -0.3319(6) 0.7150(3) 0.0275(16) Uani 1 1 d . . . .
C1 C 0.3739(3) 0.1254(6) 0.5353(3) 0.0135(14) Uani 1 1 d . . . .
C2 C 0.4016(4) 0.0475(6) 0.4982(3) 0.0163(15) Uani 1 1 d . . . .
C3 C 0.3779(3) 0.0205(6) 0.4487(3) 0.0168(15) Uani 1 1 d . . . .
C4 C 0.4128(4) -0.0596(7) 0.4219(3) 0.0178(15) Uani 1 1 d . . . .
H4 H 0.397008 -0.081921 0.388093 0.021 Uiso 1 1 calc R . . .
C5 C 0.4710(4) -0.1061(6) 0.4455(3) 0.0189(16) Uani 1 1 d . . . .
H5 H 0.494128 -0.161528 0.427366 0.023 Uiso 1 1 calc R . . .
C6 C 0.4964(3) -0.0739(6) 0.4946(3) 0.0164(15) Uani 1 1 d . . . .
H6 H 0.536747 -0.104359 0.509826 0.020 Uiso 1 1 calc R . . .
C7 C 0.4606(3) 0.0041(6) 0.5205(3) 0.0137(14) Uani 1 1 d . . . .
C8 C 0.4762(3) 0.0563(6) 0.5739(3) 0.0130(14) Uani 1 1 d . . . .
C9 C 0.5319(3) 0.1453(7) 0.5758(3) 0.0158(15) Uani 1 1 d . . . .
C10 C 0.5252(4) 0.2609(7) 0.5537(3) 0.0197(16) Uani 1 1 d . . . .
H10 H 0.483788 0.286349 0.538644 0.024 Uiso 1 1 calc R . . .
C11 C 0.5758(4) 0.3385(7) 0.5530(3) 0.0233(17) Uani 1 1 d . . . .
H11 H 0.568418 0.417378 0.538850 0.028 Uiso 1 1 calc R . . .
C12 C 0.6394(3) 0.3037(7) 0.5731(3) 0.0185(16) Uani 1 1 d . . . .
C13 C 0.6465(3) 0.1875(7) 0.5949(3) 0.0167(15) Uani 1 1 d . . . .
H13 H 0.687752 0.160200 0.609457 0.020 Uiso 1 1 calc R . . .
C14 C 0.5937(3) 0.1125(6) 0.5952(3) 0.0147(15) Uani 1 1 d . . . .
C15 C 0.5566(3) -0.0660(7) 0.6327(3) 0.0144(15) Uani 1 1 d . . . .
C16 C 0.5738(3) -0.1617(7) 0.6663(3) 0.0166(15) Uani 1 1 d . . . .
H16 H 0.617685 -0.175958 0.678712 0.020 Uiso 1 1 calc R . . .
C17 C 0.5259(3) -0.2363(7) 0.6814(3) 0.0172(15) Uani 1 1 d . . . .
C18 C 0.4619(3) -0.2146(7) 0.6622(3) 0.0166(15) Uani 1 1 d . . . .
H18 H 0.429081 -0.265200 0.672029 0.020 Uiso 1 1 calc R . . .
C19 C 0.4460(3) -0.1185(7) 0.6284(3) 0.0168(15) Uani 1 1 d . . . .
H19 H 0.402088 -0.104932 0.615876 0.020 Uiso 1 1 calc R . . .
C20 C 0.4925(3) -0.0418(6) 0.6125(3) 0.0141(14) Uani 1 1 d . . . .
C21 C 0.4083(3) 0.1983(7) 0.6221(3) 0.0178(15) Uani 1 1 d . . . .
H21A H 0.399327 0.282466 0.610032 0.021 Uiso 1 1 calc R . . .
H21B H 0.449088 0.199466 0.645550 0.021 Uiso 1 1 calc R . . .
C22 C 0.3541(4) 0.1561(7) 0.6512(3) 0.0195(16) Uani 1 1 d . . . .
H22A H 0.363921 0.073800 0.665135 0.023 Uiso 1 1 calc R . . .
H22B H 0.313405 0.151726 0.627773 0.023 Uiso 1 1 calc R . . .
C23 C 0.3464(4) 0.2448(7) 0.6944(3) 0.0228(17) Uani 1 1 d . . . .
H23A H 0.387349 0.249480 0.717512 0.027 Uiso 1 1 calc R . . .
H23B H 0.336648 0.326981 0.680255 0.027 Uiso 1 1 calc R . . .
C24 C 0.2929(4) 0.2051(9) 0.7243(3) 0.033(2) Uani 1 1 d . . . .
H24A H 0.251661 0.207517 0.702208 0.049 Uiso 1 1 calc GR . . .
H24B H 0.291381 0.260223 0.752962 0.049 Uiso 1 1 calc GR . . .
H24C H 0.301229 0.122010 0.736782 0.049 Uiso 1 1 calc GR . . .
C25 C 0.2859(4) 0.0529(8) 0.3807(3) 0.0272(18) Uani 1 1 d . . . .
C26 C 0.2291(4) 0.1379(8) 0.3670(4) 0.031(2) Uani 1 1 d . . . .
H26A H 0.195168 0.117768 0.387442 0.047 Uiso 1 1 calc GR . . .
H26B H 0.212702 0.128496 0.331020 0.047 Uiso 1 1 calc GR . . .
H26C H 0.242956 0.222187 0.373612 0.047 Uiso 1 1 calc GR . . .
C27 C 0.6809(5) 0.5011(9) 0.5497(5) 0.061(4) Uani 1 1 d D . . .
H27A H 0.652126 0.494727 0.517244 0.073 Uiso 0.717(17) 1 calc R P A 1
H27B H 0.722907 0.531400 0.542029 0.073 Uiso 0.717(17) 1 calc R P A 1
H27C H 0.714051 0.550128 0.570555 0.073 Uiso 0.283(17) 1 calc R P A 2
H27D H 0.639565 0.527352 0.560172 0.073 Uiso 0.283(17) 1 calc R P A 2
C28 C 0.6531(7) 0.5944(12) 0.5825(7) 0.060(5) Uani 0.717(17) 1 d D P A 1
H28A H 0.610961 0.566762 0.589765 0.089 Uiso 0.717(17) 1 calc GR P A 1
H28B H 0.648490 0.672444 0.564655 0.089 Uiso 0.717(17) 1 calc GR P A 1
H28C H 0.681937 0.604202 0.614322 0.089 Uiso 0.717(17) 1 calc GR P A 1
C29 C 0.7536(4) 0.3506(9) 0.5983(4) 0.038(2) Uani 1 1 d . . . .
H29A H 0.786392 0.400941 0.584690 0.046 Uiso 1 1 calc R . . .
H29B H 0.763126 0.264277 0.591825 0.046 Uiso 1 1 calc R . . .
C30 C 0.7589(5) 0.3704(10) 0.6547(4) 0.048(3) Uani 1 1 d . . . .
H30A H 0.750787 0.456256 0.661592 0.072 Uiso 1 1 calc GR . . .
H30B H 0.802129 0.348273 0.670568 0.072 Uiso 1 1 calc GR . . .
H30C H 0.727176 0.319685 0.668705 0.072 Uiso 1 1 calc GR . . .
C31 C 0.6097(4) -0.3667(9) 0.7306(4) 0.040(2) Uani 1 1 d . . . .
H31A H 0.634324 -0.354751 0.701746 0.048 Uiso 1 1 calc R . . .
H31B H 0.611791 -0.454073 0.739614 0.048 Uiso 1 1 calc R . . .
C32 C 0.6399(5) -0.2935(14) 0.7748(4) 0.061(4) Uani 1 1 d . . . .
H32A H 0.642623 -0.208074 0.764692 0.091 Uiso 1 1 calc GR . . .
H32B H 0.683164 -0.324551 0.786116 0.091 Uiso 1 1 calc GR . . .
H32C H 0.613747 -0.299805 0.802434 0.091 Uiso 1 1 calc GR . . .
C33 C 0.4950(4) -0.3947(8) 0.7407(4) 0.034(2) Uani 1 1 d . . . .
H33A H 0.460504 -0.336539 0.745783 0.041 Uiso 1 1 calc R . . .
H33B H 0.515782 -0.420549 0.774505 0.041 Uiso 1 1 calc R . . .
C34 C 0.4650(5) -0.5044(9) 0.7133(5) 0.050(3) Uani 1 1 d . . . .
H34A H 0.437176 -0.478298 0.682747 0.075 Uiso 1 1 calc GR . . .
H34B H 0.439389 -0.548594 0.735515 0.075 Uiso 1 1 calc GR . . .
H34C H 0.498771 -0.557799 0.703871 0.075 Uiso 1 1 calc GR . . .
O1A O 0.3077(2) 0.3646(5) 0.4314(2) 0.0197(11) Uani 1 1 d . . . .
O2A O 0.3127(3) 0.5476(6) 0.6111(3) 0.0415(17) Uani 1 1 d . . . .
O3A O 0.5838(3) 0.5360(5) 0.3783(2) 0.0282(14) Uani 1 1 d . . . .
N1A N 0.3950(3) 0.4258(6) 0.3932(2) 0.0166(13) Uani 1 1 d . . . .
N2A N 0.3231(3) 0.4548(6) 0.5365(3) 0.0223(14) Uani 1 1 d . . . .
H2A H 0.303942 0.402400 0.514475 0.027 Uiso 1 1 calc R . . .
N3A N 0.6692(3) 0.1476(6) 0.4276(3) 0.0257(16) Uani 1 1 d . . . .
N4A N 0.5119(3) 0.8740(6) 0.2757(3) 0.0285(16) Uani 1 1 d . . . .
C1A C 0.3597(3) 0.4166(6) 0.4330(3) 0.0142(14) Uani 1 1 d . . . .
C2A C 0.3959(3) 0.4850(6) 0.4757(3) 0.0133(14) Uani 1 1 d . . . .
C3A C 0.3791(4) 0.5095(7) 0.5236(3) 0.0193(16) Uani 1 1 d . . . .
C4A C 0.4200(4) 0.5830(7) 0.5566(3) 0.0193(16) Uani 1 1 d . . . .
H4A H 0.409854 0.601906 0.589374 0.023 Uiso 1 1 calc R . . .
C5A C 0.4770(4) 0.6287(7) 0.5401(3) 0.0229(17) Uani 1 1 d . . . .
H5A H 0.504760 0.679050 0.562169 0.027 Uiso 1 1 calc R . . .
C6A C 0.4933(3) 0.6014(6) 0.4919(3) 0.0166(15) Uani 1 1 d . . . .
H6A H 0.531566 0.632093 0.481269 0.020 Uiso 1 1 calc R . . .
C7A C 0.4519(3) 0.5285(6) 0.4608(3) 0.0125(14) Uani 1 1 d . . . .
C8A C 0.4593(3) 0.4838(6) 0.4074(3) 0.0123(14) Uani 1 1 d . . . .
C9A C 0.5121(3) 0.3905(6) 0.4088(3) 0.0139(14) Uani 1 1 d . . . .
C10A C 0.5058(4) 0.2710(6) 0.4256(3) 0.0167(15) Uani 1 1 d . . . .
H10A H 0.465320 0.244696 0.433686 0.020 Uiso 1 1 calc R . . .
C11A C 0.5566(3) 0.1900(7) 0.4309(3) 0.0211(16) Uani 1 1 d . . . .
H11A H 0.549983 0.108813 0.441277 0.025 Uiso 1 1 calc R . . .
C12A C 0.6177(4) 0.2265(7) 0.4211(3) 0.0225(17) Uani 1 1 d . . . .
C13A C 0.6243(4) 0.3451(7) 0.4030(3) 0.0212(16) Uani 1 1 d . . . .
H13A H 0.664615 0.372247 0.394980 0.025 Uiso 1 1 calc R . . .
C14A C 0.5712(3) 0.4235(6) 0.3969(3) 0.0166(15) Uani 1 1 d . . . .
C15A C 0.5323(3) 0.6075(7) 0.3594(3) 0.0195(16) Uani 1 1 d . . . .
C16A C 0.5469(4) 0.7020(7) 0.3287(3) 0.0217(17) Uani 1 1 d . . . .
H16A H 0.589576 0.711849 0.321380 0.026 Uiso 1 1 calc R . . .
C17A C 0.4986(4) 0.7840(7) 0.3082(3) 0.0210(17) Uani 1 1 d . . . .
C18A C 0.4361(4) 0.7652(7) 0.3218(3) 0.0198(16) Uani 1 1 d . . . .
H18A H 0.402176 0.818847 0.309356 0.024 Uiso 1 1 calc R . . .
C19A C 0.4245(3) 0.6703(7) 0.3527(3) 0.0142(14) Uani 1 1 d . . . .
H19A H 0.382447 0.661487 0.361615 0.017 Uiso 1 1 calc R . . .
C20A C 0.4707(3) 0.5870(6) 0.3717(3) 0.0132(14) Uani 1 1 d . . . .
C21A C 0.3757(4) 0.3636(7) 0.3456(3) 0.0212(16) Uani 1 1 d . . . .
H21C H 0.359902 0.281271 0.352581 0.025 Uiso 1 1 calc R . . .
H21D H 0.413624 0.353936 0.327522 0.025 Uiso 1 1 calc R . . .
C22A C 0.3235(4) 0.4316(8) 0.3117(3) 0.0274(19) Uani 1 1 d . . . .
H22C H 0.340128 0.512553 0.303671 0.033 Uiso 1 1 calc R . . .
H22D H 0.286536 0.444659 0.330541 0.033 Uiso 1 1 calc R . . .
C23A C 0.2998(4) 0.3659(9) 0.2620(3) 0.030(2) Uani 1 1 d . . . .
H23C H 0.336947 0.346069 0.244302 0.037 Uiso 1 1 calc R . . .
H23D H 0.278895 0.288502 0.269619 0.037 Uiso 1 1 calc R . . .
C24A C 0.2521(5) 0.4436(10) 0.2275(3) 0.041(2) Uani 1 1 d . . . .
H24D H 0.273803 0.516779 0.217434 0.061 Uiso 1 1 calc GR . . .
H24E H 0.216444 0.467106 0.245678 0.061 Uiso 1 1 calc GR . . .
H24F H 0.235542 0.396692 0.197320 0.061 Uiso 1 1 calc GR . . .
C25A C 0.2952(4) 0.4734(8) 0.5789(3) 0.0255(18) Uani 1 1 d . . . .
C26A C 0.2374(4) 0.3916(8) 0.5816(3) 0.030(2) Uani 1 1 d . . . .
H26D H 0.223173 0.399414 0.615004 0.046 Uiso 1 1 calc GR . . .
H26E H 0.249362 0.306883 0.576186 0.046 Uiso 1 1 calc GR . . .
H26F H 0.202470 0.415642 0.555404 0.046 Uiso 1 1 calc GR . . .
C27A C 0.6643(4) 0.0309(7) 0.4518(3) 0.0262(18) Uani 1 1 d . . . .
H27E H 0.633910 0.037532 0.477053 0.031 Uiso 1 1 calc R . . .
H27F H 0.706780 0.008042 0.469947 0.031 Uiso 1 1 calc R . . .
C28A C 0.6410(5) -0.0693(8) 0.4133(5) 0.052(3) Uani 1 1 d . . . .
H28G H 0.601802 -0.042120 0.392180 0.078 Uiso 1 1 calc GR . . .
H28H H 0.631912 -0.143535 0.431433 0.078 Uiso 1 1 calc GR . . .
H28I H 0.674388 -0.085879 0.391903 0.078 Uiso 1 1 calc GR . . .
C29A C 0.7327(4) 0.1838(8) 0.4182(4) 0.033(2) Uani 1 1 d . . . .
H29C H 0.728751 0.238622 0.388530 0.040 Uiso 1 1 calc R . . .
H29D H 0.756651 0.110606 0.409866 0.040 Uiso 1 1 calc R . . .
C30A C 0.7708(5) 0.2481(9) 0.4631(4) 0.046(3) Uani 1 1 d . . . .
H30D H 0.815150 0.259710 0.456614 0.069 Uiso 1 1 calc GR . . .
H30E H 0.770388 0.198573 0.493664 0.069 Uiso 1 1 calc GR . . .
H30F H 0.751234 0.327437 0.468058 0.069 Uiso 1 1 calc GR . . .
C31A C 0.4659(4) 0.9741(8) 0.2611(3) 0.0292(19) Uani 1 1 d . . . .
H31C H 0.421574 0.942004 0.257995 0.035 Uiso 1 1 calc R . . .
H31D H 0.473132 1.006644 0.227708 0.035 Uiso 1 1 calc R . . .
C32A C 0.4734(7) 1.0756(10) 0.2997(5) 0.061(4) Uani 1 1 d . . . .
H32D H 0.442553 1.140383 0.288876 0.092 Uiso 1 1 calc GR . . .
H32E H 0.517131 1.108148 0.302498 0.092 Uiso 1 1 calc GR . . .
H32F H 0.465311 1.043956 0.332585 0.092 Uiso 1 1 calc GR . . .
C33A C 0.5754(4) 0.8857(9) 0.2620(4) 0.037(2) Uani 1 1 d . . . .
H33C H 0.607095 0.875965 0.292710 0.045 Uiso 1 1 calc R . . .
H33D H 0.580550 0.968445 0.248467 0.045 Uiso 1 1 calc R . . .
C34A C 0.5894(5) 0.7920(11) 0.2224(4) 0.047(3) Uani 1 1 d . . . .
H34D H 0.554998 0.793747 0.193765 0.070 Uiso 1 1 calc GR . . .
H34E H 0.591905 0.710638 0.237631 0.070 Uiso 1 1 calc GR . . .
H34F H 0.630421 0.811532 0.210592 0.070 Uiso 1 1 calc GR . . .
C28B C 0.6791(19) 0.556(3) 0.4973(8) 0.060(5) Uani 0.283(17) 1 d D P A 2
H28D H 0.722012 0.551827 0.486846 0.089 Uiso 0.283(17) 1 calc GR P A 2
H28E H 0.665522 0.641291 0.498076 0.089 Uiso 0.283(17) 1 calc GR P A 2
H28F H 0.648675 0.510687 0.473272 0.089 Uiso 0.283(17) 1 calc GR P A 2

loop_
_atom_site_aniso_label
_atom_site_aniso_U_11
_atom_site_aniso_U_22
_atom_site_aniso_U_33
_atom_site_aniso_U_23
_atom_site_aniso_U_13
_atom_site_aniso_U_12
O1 0.017(3) 0.018(3) 0.024(3) 0.000(2) 0.002(2) 0.001(2)
O2 0.049(4) 0.064(5) 0.039(4) -0.028(4) -0.017(3) 0.023(4)
O3 0.014(2) 0.014(3) 0.031(3) 0.008(2) 0.001(2) -0.002(2)
N1 0.007(3) 0.014(3) 0.015(3) -0.002(2) 0.001(2) -0.001(2)
N2 0.014(3) 0.024(3) 0.024(3) 0.001(3) 0.001(3) 0.004(3)
N3 0.018(3) 0.024(4) 0.048(5) 0.006(3) 0.000(3) -0.010(3)
N4 0.022(3) 0.022(3) 0.039(4) 0.019(3) 0.007(3) -0.002(3)
C1 0.014(3) 0.011(3) 0.017(3) 0.004(3) 0.006(3) -0.002(3)
C2 0.018(4) 0.009(3) 0.022(4) 0.000(3) 0.004(3) -0.001(3)
C3 0.010(3) 0.013(3) 0.028(4) 0.001(3) 0.002(3) -0.002(3)
C4 0.028(4) 0.018(4) 0.007(3) -0.005(3) 0.003(3) -0.003(3)
C5 0.027(4) 0.011(3) 0.021(4) -0.010(3) 0.011(3) 0.002(3)
C6 0.013(3) 0.011(3) 0.024(4) -0.001(3) -0.004(3) 0.002(3)
C7 0.017(3) 0.007(3) 0.016(4) 0.001(3) 0.002(3) -0.003(3)
C8 0.015(3) 0.008(3) 0.017(3) -0.003(3) 0.004(3) -0.001(3)
C9 0.009(3) 0.017(3) 0.021(4) 0.003(3) 0.000(3) -0.001(3)
C10 0.014(4) 0.021(4) 0.021(4) 0.002(3) -0.011(3) -0.001(3)
C11 0.023(4) 0.015(4) 0.032(4) 0.009(3) 0.001(3) -0.005(3)
C12 0.014(3) 0.017(4) 0.024(4) 0.000(3) 0.001(3) -0.007(3)
C13 0.007(3) 0.021(4) 0.022(4) 0.004(3) 0.000(3) -0.002(3)
C14 0.011(3) 0.008(3) 0.027(4) 0.000(3) 0.007(3) 0.002(3)
C15 0.011(3) 0.018(4) 0.016(3) -0.004(3) 0.006(3) 0.000(3)
C16 0.015(3) 0.014(3) 0.020(4) 0.006(3) 0.000(3) 0.001(3)
C17 0.019(4) 0.017(4) 0.016(4) 0.001(3) 0.004(3) -0.002(3)
C18 0.015(4) 0.018(4) 0.017(4) -0.004(3) 0.001(3) -0.005(3)
C19 0.014(3) 0.017(4) 0.020(4) -0.005(3) 0.002(3) -0.002(3)
C20 0.017(3) 0.010(3) 0.016(3) 0.000(3) 0.001(3) 0.001(3)
C21 0.015(4) 0.017(4) 0.020(4) -0.004(3) -0.002(3) -0.004(3)
C22 0.022(4) 0.020(4) 0.017(4) -0.003(3) 0.005(3) -0.003(3)
C23 0.031(4) 0.018(4) 0.022(4) -0.004(3) 0.011(3) -0.001(3)
C24 0.027(4) 0.043(5) 0.031(5) -0.016(4) 0.011(4) 0.000(4)
C25 0.024(4) 0.030(4) 0.026(4) 0.001(4) -0.003(3) -0.011(4)
C26 0.019(4) 0.030(4) 0.045(5) 0.002(4) 0.006(4) -0.006(4)
C27 0.029(5) 0.037(6) 0.111(11) 0.042(7) -0.012(6) -0.011(5)
C28 0.045(8) 0.030(7) 0.099(13) -0.003(8) -0.010(8) -0.016(7)
C29 0.017(4) 0.035(5) 0.060(6) 0.021(5) -0.005(4) -0.009(4)
C30 0.036(5) 0.045(6) 0.056(7) 0.020(5) -0.018(5) -0.024(5)
C31 0.037(5) 0.034(5) 0.048(6) 0.024(5) 0.007(5) 0.011(4)
C32 0.030(5) 0.116(11) 0.038(6) 0.021(7) 0.011(4) 0.000(6)
C33 0.033(5) 0.032(5) 0.039(5) 0.020(4) 0.010(4) -0.005(4)
C34 0.056(7) 0.021(5) 0.072(8) 0.008(5) 0.006(6) -0.007(5)
O1A 0.016(3) 0.020(3) 0.023(3) -0.003(2) 0.002(2) 0.000(2)
O2A 0.042(4) 0.051(4) 0.035(4) -0.018(3) 0.020(3) -0.002(3)
O3A 0.018(3) 0.020(3) 0.048(4) 0.017(3) 0.007(2) 0.002(2)
N1A 0.015(3) 0.017(3) 0.018(3) -0.001(3) 0.003(2) -0.004(3)
N2A 0.029(4) 0.013(3) 0.027(4) -0.006(3) 0.012(3) -0.003(3)
N3A 0.018(3) 0.016(3) 0.043(4) 0.012(3) 0.004(3) 0.005(3)
N4A 0.027(4) 0.024(4) 0.034(4) 0.019(3) 0.002(3) 0.003(3)
C1A 0.018(4) 0.008(3) 0.016(4) 0.001(3) 0.000(3) 0.005(3)
C2A 0.009(3) 0.013(3) 0.018(4) 0.002(3) 0.002(3) 0.004(3)
C3A 0.025(4) 0.015(4) 0.021(4) 0.001(3) 0.014(3) 0.005(3)
C4A 0.026(4) 0.019(4) 0.012(3) -0.002(3) -0.002(3) 0.003(3)
C5A 0.031(4) 0.016(4) 0.021(4) 0.002(3) 0.000(3) -0.005(3)
C6A 0.012(3) 0.013(3) 0.024(4) 0.003(3) 0.003(3) -0.004(3)
C7A 0.010(3) 0.007(3) 0.021(4) 0.004(3) 0.002(3) 0.003(3)
C8A 0.013(3) 0.009(3) 0.015(3) 0.000(3) 0.005(3) -0.001(3)
C9A 0.017(4) 0.012(3) 0.013(3) -0.003(3) 0.003(3) -0.003(3)
C10A 0.017(4) 0.014(3) 0.020(4) 0.001(3) 0.006(3) 0.001(3)
C11A 0.016(4) 0.015(4) 0.032(4) 0.005(3) 0.003(3) 0.003(3)
C12A 0.021(4) 0.020(4) 0.027(4) 0.003(3) 0.004(3) 0.009(3)
C13A 0.018(4) 0.017(4) 0.028(4) 0.004(3) -0.001(3) 0.000(3)
C14A 0.019(4) 0.011(3) 0.018(4) 0.004(3) -0.002(3) 0.002(3)
C15A 0.016(4) 0.017(4) 0.027(4) 0.008(3) 0.007(3) 0.003(3)
C16A 0.025(4) 0.016(4) 0.025(4) 0.007(3) 0.004(3) 0.001(3)
C17A 0.034(4) 0.013(4) 0.018(4) 0.009(3) 0.009(3) 0.003(3)
C18A 0.025(4) 0.017(4) 0.016(4) 0.001(3) -0.002(3) 0.007(3)
C19A 0.009(3) 0.021(4) 0.013(3) -0.002(3) 0.003(3) -0.004(3)
C20A 0.018(3) 0.005(3) 0.014(3) 0.005(3) -0.003(3) -0.001(3)
C21A 0.021(4) 0.027(4) 0.016(4) -0.003(3) 0.004(3) -0.003(3)
C22A 0.026(4) 0.028(4) 0.026(4) -0.007(4) -0.003(3) -0.013(4)
C23A 0.022(4) 0.040(5) 0.028(5) -0.009(4) -0.001(3) -0.009(4)
C24A 0.037(5) 0.056(6) 0.024(5) 0.005(5) -0.016(4) -0.014(5)
C25A 0.030(4) 0.027(4) 0.021(4) 0.002(3) 0.007(3) 0.014(4)
C26A 0.028(4) 0.030(5) 0.038(5) 0.003(4) 0.021(4) 0.006(4)
C27A 0.014(4) 0.021(4) 0.043(5) 0.015(4) -0.001(3) 0.006(3)
C28A 0.034(6) 0.020(4) 0.102(10) -0.008(5) 0.012(6) -0.001(4)
C29A 0.027(4) 0.024(4) 0.053(6) 0.009(4) 0.021(4) 0.014(4)
C30A 0.030(5) 0.032(5) 0.072(8) 0.020(5) -0.007(5) -0.007(4)
C31A 0.030(4) 0.026(4) 0.032(5) 0.014(4) 0.002(4) 0.006(4)
C32A 0.109(11) 0.024(5) 0.058(7) -0.005(5) 0.040(7) -0.008(6)
C33A 0.021(4) 0.046(6) 0.044(6) 0.032(5) 0.004(4) -0.006(4)
C34A 0.029(5) 0.073(8) 0.039(6) -0.002(6) 0.006(4) -0.011(5)
C28B 0.045(8) 0.030(7) 0.099(13) -0.003(8) -0.010(8) -0.016(7)

loop_
_atom_type_symbol
_atom_type_description
_atom_type_scat_dispersion_real
_atom_type_scat_dispersion_imag
_atom_type_scat_source
C C 0.0033 0.0016 'International Tables Vol C Tables 4.2.6.8 and 6.1.1.4'
H H 0.0000 0.0000 'International Tables Vol C Tables 4.2.6.8 and 6.1.1.4'
N N 0.0061 0.0033 'International Tables Vol C Tables 4.2.6.8 and 6.1.1.4'
O O 0.0106 0.0060 'International Tables Vol C Tables 4.2.6.8 and 6.1.1.4'

loop_
_geom_angle_atom_site_label_1
_geom_angle_atom_site_label_2
_geom_angle_atom_site_label_3
_geom_angle
C15 O3 C14 118.1(5)
C1 N1 C8 114.2(6)
C1 N1 C21 121.3(6)
C21 N1 C8 123.1(6)
C3 N2 H2 115.6
C25 N2 H2 115.6
C25 N2 C3 128.7(7)
C12 N3 C27 121.4(7)
C12 N3 C29 120.1(7)
C27 N3 C29 117.9(7)
C17 N4 C31 121.6(7)
C17 N4 C33 122.2(7)
C33 N4 C31 116.0(7)
O1 C1 N1 127.0(7)
O1 C1 C2 127.0(7)
N1 C1 C2 106.1(6)
C3 C2 C1 129.7(7)
C3 C2 C7 121.7(7)
C7 C2 C1 108.6(6)
C2 C3 N2 119.4(7)
C2 C3 C4 118.4(6)
C4 C3 N2 122.2(7)
C3 C4 H4 120.4
C5 C4 C3 119.2(6)
C5 C4 H4 120.4
C4 C5 H5 118.9
C6 C5 C4 122.2(6)
C6 C5 H5 118.9
C5 C6 H6 121.3
C7 C6 C5 117.4(6)
C7 C6 H6 121.3
C2 C7 C8 109.8(6)
C6 C7 C2 120.9(6)
C6 C7 C8 129.3(6)
N1 C8 C7 100.8(5)
N1 C8 C9 110.5(5)
N1 C8 C20 114.0(6)
C9 C8 C7 109.9(6)
C20 C8 C7 111.8(6)
C20 C8 C9 109.6(6)
C10 C9 C8 122.4(6)
C14 C9 C8 121.7(6)
C14 C9 C10 115.6(6)
C9 C10 H10 118.7
C11 C10 C9 122.6(7)
C11 C10 H10 118.7
C10 C11 H11 119.3
C10 C11 C12 121.4(7)
C12 C11 H11 119.3
N3 C12 C11 121.0(7)
N3 C12 C13 122.7(7)
C13 C12 C11 116.3(6)
C12 C13 H13 119.9
C14 C13 C12 120.3(6)
C14 C13 H13 119.9
C9 C14 O3 121.6(6)
C9 C14 C13 123.9(6)
C13 C14 O3 114.4(6)
O3 C15 C16 114.7(6)
O3 C15 C20 122.7(6)
C16 C15 C20 122.6(6)
C15 C16 H16 120.3
C15 C16 C17 119.4(7)
C17 C16 H16 120.3
N4 C17 C16 120.0(6)
C18 C17 N4 120.6(7)
C18 C17 C16 119.4(7)
C17 C18 H18 120.0
C17 C18 C19 120.1(7)
C19 C18 H18 120.0
C18 C19 H19 118.9
C20 C19 C18 122.3(7)
C20 C19 H19 118.9
C15 C20 C8 121.1(6)
C19 C20 C8 122.5(6)
C19 C20 C15 116.3(6)
N1 C21 H21A 108.9
N1 C21 H21B 108.9
N1 C21 C22 113.3(6)
H21A C21 H21B 107.7
C22 C21 H21A 108.9
C22 C21 H21B 108.9
C21 C22 H22A 109.6
C21 C22 H22B 109.6
C21 C22 C23 110.4(6)
H22A C22 H22B 108.1
C23 C22 H22A 109.6
C23 C22 H22B 109.6
C22 C23 H23A 109.3
C22 C23 H23B 109.3
H23A C23 H23B 107.9
C24 C23 C22 111.7(7)
C24 C23 H23A 109.3
C24 C23 H23B 109.3
C23 C24 H24A 109.5
C23 C24 H24B 109.5
C23 C24 H24C 109.5
H24A C24 H24B 109.5
H24A C24 H24C 109.5
H24B C24 H24C 109.5
O2 C25 N2 124.8(8)
O2 C25 C26 120.9(8)
N2 C25 C26 114.3(8)
C25 C26 H26A 109.5
C25 C26 H26B 109.5
C25 C26 H26C 109.5
H26A C26 H26B 109.5
H26A C26 H26C 109.5
H26B C26 H26C 109.5
N3 C27 H27A 108.4
N3 C27 H27B 108.4
N3 C27 H27C 103.2
N3 C27 H27D 103.2
N3 C27 C28 115.5(11)
N3 C27 C28B 135.8(18)
H27A C27 H27B 107.5
H27C C27 H27D 105.2
C28 C27 H27A 108.4
C28 C27 H27B 108.4
C28B C27 H27C 103.2
C28B C27 H27D 103.2
C27 C28 H28A 109.5
C27 C28 H28B 109.5
C27 C28 H28C 109.5
H28A C28 H28B 109.5
H28A C28 H28C 109.5
H28B C28 H28C 109.5
N3 C29 H29A 108.9
N3 C29 H29B 108.9
N3 C29 C30 113.4(8)
H29A C29 H29B 107.7
C30 C29 H29A 108.9
C30 C29 H29B 108.9
C29 C30 H30A 109.5
C29 C30 H30B 109.5
C29 C30 H30C 109.5
H30A C30 H30B 109.5
H30A C30 H30C 109.5
H30B C30 H30C 109.5
N4 C31 H31A 109.3
N4 C31 H31B 109.3
N4 C31 C32 111.8(8)
H31A C31 H31B 107.9
C32 C31 H31A 109.3
C32 C31 H31B 109.3
C31 C32 H32A 109.5
C31 C32 H32B 109.5
C31 C32 H32C 109.5
H32A C32 H32B 109.5
H32A C32 H32C 109.5
H32B C32 H32C 109.5
N4 C33 H33A 108.5
N4 C33 H33B 108.5
N4 C33 C34 115.0(8)
H33A C33 H33B 107.5
C34 C33 H33A 108.5
C34 C33 H33B 108.5
C33 C34 H34A 109.5
C33 C34 H34B 109.5
C33 C34 H34C 109.5
H34A C34 H34B 109.5
H34A C34 H34C 109.5
H34B C34 H34C 109.5
C14A O3A C15A 117.8(6)
C1A N1A C8A 113.5(6)
C1A N1A C21A 121.5(6)
C21A N1A C8A 124.0(6)
C3A N2A H2A 116.3
C25A N2A H2A 116.3
C25A N2A C3A 127.5(7)
C12A N3A C27A 120.8(7)
C12A N3A C29A 122.2(7)
C29A N3A C27A 116.3(6)
C17A N4A C31A 121.4(7)
C17A N4A C33A 120.1(7)
C33A N4A C31A 117.6(7)
O1A C1A N1A 125.2(7)
O1A C1A C2A 128.5(7)
N1A C1A C2A 106.2(6)
C3A C2A C1A 129.3(7)
C7A C2A C1A 108.8(6)
C7A C2A C3A 121.8(7)
C2A C3A N2A 117.6(7)
C2A C3A C4A 118.5(7)
C4A C3A N2A 123.9(7)
C3A C4A H4A 120.6
C3A C4A C5A 118.7(7)
C5A C4A H4A 120.6
C4A C5A H5A 119.1
C6A C5A C4A 121.8(7)
C6A C5A H5A 119.1
C5A C6A H6A 121.2
C7A C6A C5A 117.6(7)
C7A C6A H6A 121.2
C2A C7A C8A 110.7(6)
C6A C7A C2A 121.5(7)
C6A C7A C8A 127.8(6)
N1A C8A C7A 99.9(5)
N1A C8A C9A 110.7(5)
N1A C8A C20A 111.9(6)
C9A C8A C7A 111.2(6)
C9A C8A C20A 110.1(6)
C20A C8A C7A 112.8(6)
C10A C9A C8A 123.0(6)
C14A C9A C8A 120.1(6)
C14A C9A C10A 116.7(6)
C9A C10A H10A 118.9
C11A C10A C9A 122.2(7)
C11A C10A H10A 118.9
C10A C11A H11A 119.6
C10A C11A C12A 120.7(7)
C12A C11A H11A 119.6
N3A C12A C11A 121.3(7)
N3A C12A C13A 121.0(7)
C13A C12A C11A 117.6(7)
C12A C13A H13A 120.1
C14A C13A C12A 119.9(7)
C14A C13A H13A 120.1
O3A C14A C13A 114.0(7)
C9A C14A O3A 123.2(6)
C9A C14A C13A 122.8(7)
O3A C15A C16A 114.8(7)
O3A C15A C20A 122.0(6)
C16A C15A C20A 123.2(7)
C15A C16A H16A 119.8
C15A C16A C17A 120.3(7)
C17A C16A H16A 119.8
N4A C17A C16A 120.7(7)
N4A C17A C18A 122.7(7)
C16A C17A C18A 116.6(7)
C17A C18A H18A 119.7
C19A C18A C17A 120.5(7)
C19A C18A H18A 119.7
C18A C19A H19A 118.3
C18A C19A C20A 123.4(7)
C20A C19A H19A 118.3
C15A C20A C8A 119.8(6)
C19A C20A C8A 124.1(7)
C19A C20A C15A 115.9(6)
N1A C21A H21C 109.1
N1A C21A H21D 109.1
N1A C21A C22A 112.5(6)
H21C C21A H21D 107.8
C22A C21A H21C 109.1
C22A C21A H21D 109.1
C21A C22A H22C 108.8
C21A C22A H22D 108.8
C21A C22A C23A 114.0(7)
H22C C22A H22D 107.7
C23A C22A H22C 108.8
C23A C22A H22D 108.8
C22A C23A H23C 109.3
C22A C23A H23D 109.3
H23C C23A H23D 108.0
C24A C23A C22A 111.6(8)
C24A C23A H23C 109.3
C24A C23A H23D 109.3
C23A C24A H24D 109.5
C23A C24A H24E 109.5
C23A C24A H24F 109.5
H24D C24A H24E 109.5
H24D C24A H24F 109.5
H24E C24A H24F 109.5
O2A C25A N2A 124.7(8)
O2A C25A C26A 122.5(8)
N2A C25A C26A 112.8(7)
C25A C26A H26D 109.5
C25A C26A H26E 109.5
C25A C26A H26F 109.5
H26D C26A H26E 109.5
H26D C26A H26F 109.5
H26E C26A H26F 109.5
N3A C27A H27E 109.2
N3A C27A H27F 109.2
N3A C27A C28A 111.9(8)
H27E C27A H27F 107.9
C28A C27A H27E 109.2
C28A C27A H27F 109.2
C27A C28A H28G 109.5
C27A C28A H28H 109.5
C27A C28A H28I 109.5
H28G C28A H28H 109.5
H28G C28A H28I 109.5
H28H C28A H28I 109.5
N3A C29A H29C 109.0
N3A C29A H29D 109.0
N3A C29A C30A 113.1(8)
H29C C29A H29D 107.8
C30A C29A H29C 109.0
C30A C29A H29D 109.0
C29A C30A H30D 109.5
C29A C30A H30E 109.5
C29A C30A H30F 109.5
H30D C30A H30E 109.5
H30D C30A H30F 109.5
H30E C30A H30F 109.5
N4A C31A H31C 109.3
N4A C31A H31D 109.3
N4A C31A C32A 111.5(8)
H31C C31A H31D 108.0
C32A C31A H31C 109.3
C32A C31A H31D 109.3
C31A C32A H32D 109.5
C31A C32A H32E 109.5
C31A C32A H32F 109.5
H32D C32A H32E 109.5
H32D C32A H32F 109.5
H32E C32A H32F 109.5
N4A C33A H33C 109.0
N4A C33A H33D 109.0
N4A C33A C34A 112.7(8)
H33C C33A H33D 107.8
C34A C33A H33C 109.0
C34A C33A H33D 109.0
C33A C34A H34D 109.5
C33A C34A H34E 109.5
C33A C34A H34F 109.5
H34D C34A H34E 109.5
H34D C34A H34F 109.5
H34E C34A H34F 109.5
C27 C28B H28D 109.5
C27 C28B H28E 109.5
C27 C28B H28F 109.5
H28D C28B H28E 109.5
H28D C28B H28F 109.5
H28E C28B H28F 109.5

loop_
_geom_bond_atom_site_label_1
_geom_bond_atom_site_label_2
_geom_bond_distance
O1 C1 1.219(9)
O2 C25 1.216(11)
O3 C14 1.405(8)
O3 C15 1.368(8)
N1 C1 1.368(9)
N1 C8 1.465(9)
N1 C21 1.459(9)
N2 H2 0.8800
N2 C3 1.412(9)
N2 C25 1.350(10)
N3 C12 1.368(10)
N3 C27 1.442(11)
N3 C29 1.471(11)
N4 C17 1.396(9)
N4 C31 1.471(11)
N4 C33 1.455(10)
C1 C2 1.485(10)
C2 C3 1.379(10)
C2 C7 1.386(10)
C3 C4 1.402(10)
C4 H4 0.9500
C4 C5 1.396(11)
C5 H5 0.9500
C5 C6 1.393(10)
C6 H6 0.9500
C6 C7 1.385(10)
C7 C8 1.528(10)
C8 C9 1.522(10)
C8 C20 1.499(10)
C9 C10 1.399(10)
C9 C14 1.380(9)
C10 H10 0.9500
C10 C11 1.366(11)
C11 H11 0.9500
C11 C12 1.423(11)
C12 C13 1.403(10)
C13 H13 0.9500
C13 C14 1.384(10)
C15 C16 1.397(10)
C15 C20 1.408(9)
C16 H16 0.9500
C16 C17 1.399(10)
C17 C18 1.394(10)
C18 H18 0.9500
C18 C19 1.399(10)
C19 H19 0.9500
C19 C20 1.398(10)
C21 H21A 0.9900
C21 H21B 0.9900
C21 C22 1.532(10)
C22 H22A 0.9900
C22 H22B 0.9900
C22 C23 1.535(10)
C23 H23A 0.9900
C23 H23B 0.9900
C23 C24 1.526(11)
C24 H24A 0.9800
C24 H24B 0.9800
C24 H24C 0.9800
C25 C26 1.522(12)
C26 H26A 0.9800
C26 H26B 0.9800
C26 H26C 0.9800
C27 H27A 0.9900
C27 H27B 0.9900
C27 H27C 0.9900
C27 H27D 0.9900
C27 C28 1.514(11)
C27 C28B 1.517(12)
C28 H28A 0.9800
C28 H28B 0.9800
C28 H28C 0.9800
C29 H29A 0.9900
C29 H29B 0.9900
C29 C30 1.509(15)
C30 H30A 0.9800
C30 H30B 0.9800
C30 H30C 0.9800
C31 H31A 0.9900
C31 H31B 0.9900
C31 C32 1.496(16)
C32 H32A 0.9800
C32 H32B 0.9800
C32 H32C 0.9800
C33 H33A 0.9900
C33 H33B 0.9900
C33 C34 1.503(14)
C34 H34A 0.9800
C34 H34B 0.9800
C34 H34C 0.9800
O1A C1A 1.228(9)
O2A C25A 1.205(10)
O3A C14A 1.372(9)
O3A C15A 1.378(9)
N1A C1A 1.377(9)
N1A C8A 1.495(9)
N1A C21A 1.452(9)
N2A H2A 0.8800
N2A C3A 1.404(10)
N2A C25A 1.360(10)
N3A C12A 1.378(10)
N3A C27A 1.447(10)
N3A C29A 1.445(11)
N4A C17A 1.369(10)
N4A C31A 1.482(10)
N4A C33A 1.434(11)
C1A C2A 1.487(10)
C2A C3A 1.395(10)
C2A C7A 1.378(9)
C3A C4A 1.400(11)
C4A H4A 0.9500
C4A C5A 1.422(11)
C5A H5A 0.9500
C5A C6A 1.404(11)
C6A H6A 0.9500
C6A C7A 1.377(10)
C7A C8A 1.532(10)
C8A C9A 1.508(10)
C8A C20A 1.522(9)
C9A C10A 1.401(10)
C9A C14A 1.371(10)
C10A H10A 0.9500
C10A C11A 1.381(10)
C11A H11A 0.9500
C11A C12A 1.404(11)
C12A C13A 1.403(11)
C13A H13A 0.9500
C13A C14A 1.401(10)
C15A C16A 1.382(10)
C15A C20A 1.394(10)
C16A H16A 0.9500
C16A C17A 1.410(11)
C17A C18A 1.424(11)
C18A H18A 0.9500
C18A C19A 1.372(10)
C19A H19A 0.9500
C19A C20A 1.381(10)
C21A H21C 0.9900
C21A H21D 0.9900
C21A C22A 1.522(11)
C22A H22C 0.9900
C22A H22D 0.9900
C22A C23A 1.531(11)
C23A H23C 0.9900
C23A H23D 0.9900
C23A C24A 1.527(13)
C24A H24D 0.9800
C24A H24E 0.9800
C24A H24F 0.9800
C25A C26A 1.520(12)
C26A H26D 0.9800
C26A H26E 0.9800
C26A H26F 0.9800
C27A H27E 0.9900
C27A H27F 0.9900
C27A C28A 1.539(14)
C28A H28G 0.9800
C28A H28H 0.9800
C28A H28I 0.9800
C29A H29C 0.9900
C29A H29D 0.9900
C29A C30A 1.522(15)
C30A H30D 0.9800
C30A H30E 0.9800
C30A H30F 0.9800
C31A H31C 0.9900
C31A H31D 0.9900
C31A C32A 1.510(14)
C32A H32D 0.9800
C32A H32E 0.9800
C32A H32F 0.9800
C33A H33C 0.9900
C33A H33D 0.9900
C33A C34A 1.531(15)
C34A H34D 0.9800
C34A H34E 0.9800
C34A H34F 0.9800
C28B H28D 0.9800
C28B H28E 0.9800
C28B H28F 0.9800

loop_
_geom_hbond_atom_site_label_D
_geom_hbond_atom_site_label_H
_geom_hbond_atom_site_label_A
_geom_hbond_distance_DH
_geom_hbond_distance_HA
_geom_hbond_distance_DA
_geom_hbond_angle_DHA
_geom_hbond_publ_flag
N2 H2 O1 0.88 2.28 2.951(9) 133.1 yes
N2 H2 O1A 0.88 2.60 3.200(8) 126.0 yes
C4 H4 O2 0.95 2.25 2.863(10) 121.6 yes
N2A H2A O1 0.88 2.49 3.023(8) 119.3 yes
N2A H2A O1A 0.88 2.26 2.947(9) 134.3 yes
C4A H4A O2A 0.95 2.27 2.867(10) 119.8 yes

loop_
_geom_torsion_atom_site_label_1
_geom_torsion_atom_site_label_2
_geom_torsion_atom_site_label_3
_geom_torsion_atom_site_label_4
_geom_torsion
O1 C1 C2 C3 0.8(12)
O1 C1 C2 C7 178.6(7)
O3 C15 C16 C17 -179.8(6)
O3 C15 C20 C8 3.1(10)
O3 C15 C20 C19 179.5(6)
N1 C1 C2 C3 179.7(7)
N1 C1 C2 C7 -2.5(8)
N1 C8 C9 C10 -37.3(10)
N1 C8 C9 C14 149.1(7)
N1 C8 C20 C15 -144.4(6)
N1 C8 C20 C19 39.4(9)
N1 C21 C22 C23 -177.3(6)
N2 C3 C4 C5 177.4(7)
N3 C12 C13 C14 -179.4(8)
N4 C17 C18 C19 180.0(7)
C1 N1 C8 C7 -7.5(7)
C1 N1 C8 C9 108.7(7)
C1 N1 C8 C20 -127.4(6)
C1 N1 C21 C22 74.5(8)
C1 C2 C3 N2 2.6(11)
C1 C2 C3 C4 -178.0(7)
C1 C2 C7 C6 178.3(6)
C1 C2 C7 C8 -2.2(8)
C2 C3 C4 C5 -2.0(11)
C2 C7 C8 N1 5.6(7)
C2 C7 C8 C9 -111.0(7)
C2 C7 C8 C20 127.0(6)
C3 N2 C25 O2 4.0(14)
C3 N2 C25 C26 -174.0(7)
C3 C2 C7 C6 -3.7(11)
C3 C2 C7 C8 175.8(6)
C3 C4 C5 C6 -1.2(11)
C4 C5 C6 C7 2.0(11)
C5 C6 C7 C2 0.4(10)
C5 C6 C7 C8 -179.0(7)
C6 C7 C8 N1 -175.0(7)
C6 C7 C8 C9 68.4(9)
C6 C7 C8 C20 -53.5(10)
C7 C2 C3 N2 -175.0(7)
C7 C2 C3 C4 4.4(11)
C7 C8 C9 C10 73.1(9)
C7 C8 C9 C14 -100.5(8)
C7 C8 C20 C15 102.2(7)
C7 C8 C20 C19 -74.1(8)
C8 N1 C1 O1 -174.6(7)
C8 N1 C1 C2 6.5(8)
C8 N1 C21 C22 -120.3(7)
C8 C9 C10 C11 -176.4(8)
C8 C9 C14 O3 -8.5(11)
C8 C9 C14 C13 175.7(7)
C9 C8 C20 C15 -20.0(9)
C9 C8 C20 C19 163.8(6)
C9 C10 C11 C12 2.7(13)
C10 C9 C14 O3 177.5(7)
C10 C9 C14 C13 1.7(11)
C10 C11 C12 N3 178.6(8)
C10 C11 C12 C13 -2.0(12)
C11 C12 C13 C14 1.3(11)
C12 N3 C27 C28 76.0(13)
C12 N3 C27 C28B -88(3)
C12 N3 C29 C30 -76.1(11)
C12 C13 C14 O3 -177.3(6)
C12 C13 C14 C9 -1.2(12)
C14 O3 C15 C16 -167.3(6)
C14 O3 C15 C20 13.8(10)
C14 C9 C10 C11 -2.4(12)
C15 O3 C14 C9 -11.0(10)
C15 O3 C14 C13 165.2(7)
C15 C16 C17 N4 -179.7(7)
C15 C16 C17 C18 0.7(11)
C16 C15 C20 C8 -175.8(7)
C16 C15 C20 C19 0.7(10)
C16 C17 C18 C19 -0.5(11)
C17 N4 C31 C32 86.4(10)
C17 N4 C33 C34 91.1(10)
C17 C18 C19 C20 0.3(11)
C18 C19 C20 C8 176.0(7)
C18 C19 C20 C15 -0.4(10)
C20 C8 C9 C10 -163.7(7)
C20 C8 C9 C14 22.7(10)
C20 C15 C16 C17 -0.9(11)
C21 N1 C1 O1 -8.1(11)
C21 N1 C1 C2 173.0(6)
C21 N1 C8 C7 -173.7(6)
C21 N1 C8 C9 -57.5(8)
C21 N1 C8 C20 66.5(8)
C21 C22 C23 C24 -179.8(7)
C25 N2 C3 C2 -173.6(8)
C25 N2 C3 C4 7.0(12)
C27 N3 C12 C11 0.9(13)
C27 N3 C12 C13 -178.4(9)
C27 N3 C29 C30 94.7(11)
C29 N3 C12 C11 171.4(8)
C29 N3 C12 C13 -7.9(12)
C29 N3 C27 C28 -94.6(11)
C29 N3 C27 C28B 101(2)
C31 N4 C17 C16 -7.7(12)
C31 N4 C17 C18 171.8(8)
C31 N4 C33 C34 -94.8(10)
C33 N4 C17 C16 166.0(8)
C33 N4 C17 C18 -14.4(12)
C33 N4 C31 C32 -87.8(10)
O1A C1A C2A C3A -2.0(12)
O1A C1A C2A C7A -179.9(7)
O3A C15A C16A C17A -178.1(7)
O3A C15A C20A C8A 0.7(11)
O3A C15A C20A C19A 175.9(7)
N1A C1A C2A C3A 175.9(7)
N1A C1A C2A C7A -2.0(7)
N1A C8A C9A C10A -36.4(9)
N1A C8A C9A C14A 148.8(6)
N1A C8A C20A C15A -144.9(7)
N1A C8A C20A C19A 40.3(9)
N1A C21A C22A C23A -177.5(7)
N2A C3A C4A C5A 177.1(7)
N3A C12A C13A C14A -179.9(8)
N4A C17A C18A C19A 177.0(8)
C1A N1A C8A C7A -9.5(7)
C1A N1A C8A C9A 107.8(7)
C1A N1A C8A C20A -129.0(6)
C1A N1A C21A C22A 80.7(8)
C1A C2A C3A N2A 6.2(11)
C1A C2A C3A C4A -176.1(7)
C1A C2A C7A C6A 176.3(6)
C1A C2A C7A C8A -4.1(7)
C2A C3A C4A C5A -0.5(11)
C2A C7A C8A N1A 7.9(7)
C2A C7A C8A C9A -109.0(6)
C2A C7A C8A C20A 126.8(6)
C3A N2A C25A O2A 5.2(13)
C3A N2A C25A C26A -176.0(7)
C3A C2A C7A C6A -1.8(10)
C3A C2A C7A C8A 177.8(6)
C3A C4A C5A C6A -0.4(11)
C4A C5A C6A C7A 0.2(11)
C5A C6A C7A C2A 0.9(10)
C5A C6A C7A C8A -178.7(7)
C6A C7A C8A N1A -172.5(7)
C6A C7A C8A C9A 70.7(9)
C6A C7A C8A C20A -53.6(9)
C7A C2A C3A N2A -176.1(6)
C7A C2A C3A C4A 1.6(10)
C7A C8A C9A C10A 73.7(8)
C7A C8A C9A C14A -101.1(7)
C7A C8A C20A C15A 103.5(8)
C7A C8A C20A C19A -71.3(9)
C8A N1A C1A O1A -174.4(6)
C8A N1A C1A C2A 7.6(8)
C8A N1A C21A C22A -111.6(8)
C8A C9A C10A C11A -174.0(7)
C8A C9A C14A O3A -7.3(11)
C8A C9A C14A C13A 172.4(7)
C9A C8A C20A C15A -21.4(9)
C9A C8A C20A C19A 163.8(6)
C9A C10A C11A C12A 2.3(12)
C10A C9A C14A O3A 177.6(7)
C10A C9A C14A C13A -2.7(11)
C10A C11A C12A N3A 178.2(8)
C10A C11A C12A C13A -3.7(12)
C11A C12A C13A C14A 2.0(12)
C12A N3A C27A C28A 90.2(10)
C12A N3A C29A C30A 84.0(10)
C12A C13A C14A O3A -179.0(7)
C12A C13A C14A C9A 1.2(12)
C14A O3A C15A C16A -162.5(7)
C14A O3A C15A C20A 19.2(11)
C14A C9A C10A C11A 0.9(11)
C15A O3A C14A C9A -16.0(11)
C15A O3A C14A C13A 164.3(7)
C15A C16A C17A N4A -176.5(8)
C15A C16A C17A C18A 1.4(12)
C16A C15A C20A C8A -177.5(7)
C16A C15A C20A C19A -2.3(11)
C16A C17A C18A C19A -0.9(11)
C17A N4A C31A C32A 84.4(10)
C17A N4A C33A C34A 77.8(10)
C17A C18A C19A C20A -1.3(11)
C18A C19A C20A C8A 177.8(7)
C18A C19A C20A C15A 2.8(11)
C20A C8A C9A C10A -160.6(7)
C20A C8A C9A C14A 24.7(9)
C20A C15A C16A C17A 0.2(13)
C21A N1A C1A O1A -5.6(11)
C21A N1A C1A C2A 176.5(6)
C21A N1A C8A C7A -178.0(6)
C21A N1A C8A C9A -60.7(8)
C21A N1A C8A C20A 62.4(9)
C21A C22A C23A C24A -174.6(8)
C25A N2A C3A C2A -174.2(7)
C25A N2A C3A C4A 8.2(12)
C27A N3A C12A C11A -9.4(12)
C27A N3A C12A C13A 172.6(8)
C27A N3A C29A C30A -86.4(9)
C29A N3A C12A C11A -179.3(8)
C29A N3A C12A C13A 2.6(13)
C29A N3A C27A C28A -99.3(9)
C31A N4A C17A C16A -168.7(8)
C31A N4A C17A C18A 13.5(12)
C31A N4A C33A C34A -113.0(9)
C33A N4A C17A C16A 0.0(12)
C33A N4A C17A C18A -177.8(8)
C33A N4A C31A C32A -84.6(11)

loop_
_twin_individual_id
_twin_individual_mass_fraction_refined
1 0.733(3)
2 0.267(3)
